data_2235752
loop_
_publ_author_name
'Shaikh, M. Mobin'
'Mishra, Veenu'
'Ram, Priti'
'Birla, Anil'

_publ_section_title
;
 Bis[2-(2-hydroxymethyl)pyridine-\k^2^<i>N</i>,<i>O</i>](pivalato-\k<i>O</i>)copper(II)
;
_journal_coeditor_code BT5967
_journal_issue 8
_journal_name_full 'Acta Crystallographica Section E'
_journal_page_first m1055
_journal_paper_doi 10.1107/S1600536812030917
_journal_volume 68
_journal_year 2012
_chemical_formula_iupac '[Cu (C5 H9 O2)2 (C6 H7 N O)2]'
_chemical_formula_moiety 'C22 H32 Cu N2 O6'
_chemical_formula_sum 'C22 H32 Cu N2 O6'
_chemical_formula_weight 484.04
_chemical_name_systematic
;
Bis[2-(2-hydroxymethyl)pyridine-\k^2^<i>N</i>,<i>O</i>](pivalato-
\k<i>O</i>)copper(II)
;
_space_group_IT_number 14
_symmetry_cell_setting monoclinic
_symmetry_space_group_name_Hall '-P 2yn'
_symmetry_space_group_name_H-M 'P 1 21/n 1'
_atom_sites_solution_hydrogens geom
_atom_sites_solution_primary direct
_atom_sites_solution_secondary difmap
_audit_creation_method SHELXL97
_cell_angle_alpha 90.00
_cell_angle_beta 91.907(5)
_cell_angle_gamma 90.00
_cell_formula_units_Z 2
_cell_length_a 9.797(5)
_cell_length_b 8.829(5)
_cell_length_c 13.674(5)
_cell_measurement_reflns_used 3855
_cell_measurement_temperature 150(2)
_cell_measurement_theta_max 71.6310
_cell_measurement_theta_min 3.2311
_cell_volume 1182.1(10)
_computing_cell_refinement 'CrysAlis CCD (Oxford Diffraction, 2009)'
_computing_data_collection 'CrysAlis CCD (Oxford Diffraction, 2009)'
_computing_data_reduction 'CrysAlis RED (Oxford Diffraction, 2009)'
_computing_molecular_graphics 'DIAMOND (Brandenburg, 1999)'
_computing_publication_material 'publCIF (Westrip, 2010)'
_computing_structure_refinement 'SHELXL97 (Sheldrick, 2008)'
_computing_structure_solution 'SHELXS97 (Sheldrick, 2008)'
_diffrn_ambient_temperature 150(2)
_diffrn_detector_area_resol_mean 15.9948
_diffrn_measured_fraction_theta_full 0.988
_diffrn_measured_fraction_theta_max 0.988
_diffrn_measurement_device_type 'Oxford Super Nova'
_diffrn_measurement_method \w/\q
_diffrn_radiation_monochromator graphite
_diffrn_radiation_source 'Micro-Focus (Cu) X-ray Source'
_diffrn_radiation_type CuK\a
_diffrn_radiation_wavelength 1.54180
_diffrn_reflns_av_R_equivalents 0.0361
_diffrn_reflns_av_sigmaI/netI 0.0331
_diffrn_reflns_limit_h_max 11
_diffrn_reflns_limit_h_min -12
_diffrn_reflns_limit_k_max 10
_diffrn_reflns_limit_k_min -7
_diffrn_reflns_limit_l_max 16
_diffrn_reflns_limit_l_min -16
_diffrn_reflns_number 6929
_diffrn_reflns_theta_full 71.77
_diffrn_reflns_theta_max 71.77
_diffrn_reflns_theta_min 5.47
_exptl_absorpt_coefficient_mu 1.631
_exptl_absorpt_correction_T_max 0.7055
_exptl_absorpt_correction_T_min 0.6152
_exptl_absorpt_correction_type multi-scan
_exptl_absorpt_process_details '(CrysAlis RED; Oxford Diffraction, 2009)'
_exptl_crystal_colour blue
_exptl_crystal_density_diffrn 1.360
_exptl_crystal_density_method 'not measured'
_exptl_crystal_description block
_exptl_crystal_F_000 510
_exptl_crystal_size_max 0.33
_exptl_crystal_size_mid 0.28
_exptl_crystal_size_min 0.23
_refine_diff_density_max 0.431
_refine_diff_density_min -0.544
_refine_ls_extinction_method none
_refine_ls_goodness_of_fit_ref 1.062
_refine_ls_hydrogen_treatment mixed
_refine_ls_matrix_type full
_refine_ls_number_parameters 146
_refine_ls_number_reflns 2282
_refine_ls_number_restraints 0
_refine_ls_restrained_S_all 1.062
_refine_ls_R_factor_all 0.0438
_refine_ls_R_factor_gt 0.0401
_refine_ls_shift/su_max 0.000
_refine_ls_shift/su_mean 0.000
_refine_ls_structure_factor_coef Fsqd
_refine_ls_weighting_details 'calc w = 1/[\s^2^(Fo^2^)+(0.0711P)^2^+0.5457P] where P=(Fo^2^+2Fc^2^)/3'
_refine_ls_weighting_scheme calc
_refine_ls_wR_factor_gt 0.1135
_refine_ls_wR_factor_ref 0.1189
_reflns_number_gt 2052
_reflns_number_total 2282
_reflns_threshold_expression I>2\s(I)
_cod_data_source_file bt5967.cif
_cod_data_source_block I
_cod_original_sg_symbol_H-M 'P 21/n'
_cod_database_code 2235752
_cod_database_fobs_code 2235752

loop_
_symmetry_equiv_pos_as_xyz
'x, y, z'
'-x+1/2, y+1/2, -z+1/2'
'-x, -y, -z'
'x-1/2, -y-1/2, z-1/2'

loop_
_atom_site_type_symbol
_atom_site_label
_atom_site_fract_x
_atom_site_fract_y
_atom_site_fract_z
_atom_site_U_iso_or_equiv
_atom_site_adp_type
_atom_site_calc_flag
_atom_site_refinement_flags
_atom_site_occupancy
_atom_site_symmetry_multiplicity
Cu Cu1 0.5000 0.0000 0.5000 0.02121(17) Uani d S 1 2
O O1 0.52417(16) -0.22601(17) 0.40801(10) 0.0281(3) Uani d . 1 1
O O2 0.31138(15) -0.04928(18) 0.54027(11) 0.0284(3) Uani d . 1 1
O O3 0.28735(16) -0.28213(18) 0.47823(11) 0.0323(4) Uani d . 1 1
N N1 0.57203(17) -0.14564(18) 0.59959(12) 0.0231(4) Uani d . 1 1
C C1 0.5683(2) -0.1127(2) 0.69555(15) 0.0266(4) Uani d . 1 1
H H1 0.5305 -0.0185 0.7147 0.032 Uiso calc R 1 1
C C2 0.6170(2) -0.2102(3) 0.76689(16) 0.0315(5) Uani d . 1 1
H H2 0.6142 -0.1836 0.8341 0.038 Uiso calc R 1 1
C C3 0.6701(2) -0.3477(3) 0.73850(18) 0.0347(5) Uani d . 1 1
H H3 0.7055 -0.4168 0.7861 0.042 Uiso calc R 1 1
C C4 0.6712(2) -0.3839(3) 0.63980(18) 0.0325(5) Uani d . 1 1
H H4 0.7049 -0.4792 0.6192 0.039 Uiso calc R 1 1
C C5 0.6222(2) -0.2788(2) 0.57143(15) 0.0251(4) Uani d . 1 1
C C6 0.6241(2) -0.3092(3) 0.46280(17) 0.0323(5) Uani d . 1 1
H H6A 0.7156 -0.2834 0.4390 0.039 Uiso calc R 1 1
H H6B 0.6090 -0.4186 0.4512 0.039 Uiso calc R 1 1
C C7 0.2550(2) -0.1780(2) 0.53540(13) 0.0227(4) Uani d . 1 1
C C8 0.1446(2) -0.2117(3) 0.60946(15) 0.0280(5) Uani d . 1 1
C C9 0.2209(3) -0.2819(4) 0.6974(2) 0.0605(9) Uani d . 1 1
H H9A 0.2864 -0.2085 0.7251 0.091 Uiso calc R 1 1
H H9B 0.2696 -0.3726 0.6765 0.091 Uiso calc R 1 1
H H9C 0.1555 -0.3097 0.7470 0.091 Uiso calc R 1 1
C C10 0.0713(3) -0.0693(4) 0.6412(2) 0.0593(8) Uani d . 1 1
H H10A 0.1382 0.0035 0.6680 0.089 Uiso calc R 1 1
H H10B 0.0061 -0.0950 0.6914 0.089 Uiso calc R 1 1
H H10C 0.0223 -0.0244 0.5847 0.089 Uiso calc R 1 1
C C11 0.0425(3) -0.3258(4) 0.5677(2) 0.0659(10) Uani d . 1 1
H H11A 0.0909 -0.4175 0.5480 0.099 Uiso calc R 1 1
H H11B -0.0059 -0.2819 0.5105 0.099 Uiso calc R 1 1
H H11C -0.0233 -0.3516 0.6174 0.099 Uiso calc R 1 1
H H101 0.434(4) -0.251(4) 0.428(2) 0.053(9) Uiso d . 1 1

loop_
_atom_site_aniso_label
_atom_site_aniso_U_11
_atom_site_aniso_U_22
_atom_site_aniso_U_33
_atom_site_aniso_U_12
_atom_site_aniso_U_13
_atom_site_aniso_U_23
Cu1 0.0266(3) 0.0185(3) 0.0187(3) -0.00076(14) 0.00306(17) 0.00341(14)
O1 0.0340(8) 0.0301(8) 0.0206(7) 0.0000(6) 0.0055(6) -0.0007(6)
O2 0.0301(8) 0.0233(8) 0.0323(8) -0.0012(6) 0.0069(6) 0.0034(6)
O3 0.0342(8) 0.0389(9) 0.0242(7) -0.0084(6) 0.0074(6) -0.0125(6)
N1 0.0272(8) 0.0205(8) 0.0219(8) -0.0017(6) 0.0033(6) 0.0019(6)
C1 0.0305(10) 0.0265(10) 0.0229(10) -0.0038(8) 0.0003(8) -0.0007(8)
C2 0.0338(11) 0.0375(12) 0.0229(10) -0.0062(9) -0.0033(8) 0.0053(9)
C3 0.0305(11) 0.0359(12) 0.0371(12) -0.0027(9) -0.0050(9) 0.0155(10)
C4 0.0310(11) 0.0247(11) 0.0419(13) 0.0032(8) 0.0010(9) 0.0074(9)
C5 0.0255(10) 0.0219(10) 0.0282(11) -0.0009(8) 0.0032(8) 0.0024(8)
C6 0.0370(12) 0.0304(11) 0.0298(11) 0.0056(9) 0.0068(9) -0.0018(9)
C7 0.0260(10) 0.0271(10) 0.0148(9) -0.0013(8) -0.0011(7) 0.0008(7)
C8 0.0300(11) 0.0317(11) 0.0228(10) -0.0058(8) 0.0069(8) -0.0031(8)
C9 0.0534(18) 0.096(2) 0.0332(14) 0.0017(16) 0.0136(12) 0.0251(15)
C10 0.0640(19) 0.0502(18) 0.066(2) 0.0039(14) 0.0370(16) -0.0086(15)
C11 0.0546(18) 0.088(2) 0.0568(18) -0.0427(17) 0.0249(15) -0.0278(17)

loop_
_atom_type_symbol
_atom_type_description
_atom_type_scat_dispersion_real
_atom_type_scat_dispersion_imag
_atom_type_scat_source
C C 0.0181 0.0091 'International Tables Vol C Tables 4.2.6.8 and 6.1.1.4'
H H 0.0000 0.0000 'International Tables Vol C Tables 4.2.6.8 and 6.1.1.4'
N N 0.0311 0.0180 'International Tables Vol C Tables 4.2.6.8 and 6.1.1.4'
O O 0.0492 0.0322 'International Tables Vol C Tables 4.2.6.8 and 6.1.1.4'
Cu Cu -1.9646 0.5888 'International Tables Vol C Tables 4.2.6.8 and 6.1.1.4'

loop_
_geom_angle_atom_site_label_1
_geom_angle_atom_site_label_2
_geom_angle_atom_site_label_3
_geom_angle_site_symmetry_1
_geom_angle_site_symmetry_3
_geom_angle
N1 Cu1 N1 . 3_656 180.00(7)
N1 Cu1 O2 . . 88.90(7)
N1 Cu1 O2 3_656 . 91.10(7)
N1 Cu1 O2 . 3_656 91.10(7)
N1 Cu1 O2 3_656 3_656 88.90(7)
O2 Cu1 O2 . 3_656 180.0
N1 Cu1 O1 . 3_656 102.73(7)
N1 Cu1 O1 3_656 3_656 77.27(7)
O2 Cu1 O1 . 3_656 85.84(6)
O2 Cu1 O1 3_656 3_656 94.16(6)
N1 Cu1 O1 . . 77.27(7)
N1 Cu1 O1 3_656 . 102.73(7)
O2 Cu1 O1 . . 94.16(6)
O2 Cu1 O1 3_656 . 85.84(6)
O1 Cu1 O1 3_656 . 180.0
C6 O1 Cu1 . . 103.56(12)
C6 O1 H101 . . 111(2)
Cu1 O1 H101 . . 86.1(19)
C7 O2 Cu1 . . 126.06(13)
C5 N1 C1 . . 119.59(18)
C5 N1 Cu1 . . 119.87(14)
C1 N1 Cu1 . . 120.52(14)
N1 C1 C2 . . 122.4(2)
N1 C1 H1 . . 118.8
C2 C1 H1 . . 118.8
C1 C2 C3 . . 118.4(2)
C1 C2 H2 . . 120.8
C3 C2 H2 . . 120.8
C2 C3 C4 . . 119.4(2)
C2 C3 H3 . . 120.3
C4 C3 H3 . . 120.3
C3 C4 C5 . . 119.1(2)
C3 C4 H4 . . 120.4
C5 C4 H4 . . 120.4
N1 C5 C4 . . 121.0(2)
N1 C5 C6 . . 117.14(18)
C4 C5 C6 . . 121.8(2)
O1 C6 C5 . . 113.40(18)
O1 C6 H6A . . 108.9
C5 C6 H6A . . 108.9
O1 C6 H6B . . 108.9
C5 C6 H6B . . 108.9
H6A C6 H6B . . 107.7
O3 C7 O2 1 . 124.95(19)
O3 C7 O2 . . 124.95(19)
O3 C7 C8 1 . 117.88(18)
O3 C7 C8 . . 117.88(18)
O2 C7 C8 . . 117.07(17)
C11 C8 C10 . . 110.2(2)
C11 C8 C9 . . 109.0(3)
C10 C8 C9 . . 109.6(2)
C11 C8 C7 . . 110.48(18)
C10 C8 C7 . . 112.25(19)
C9 C8 C7 . . 105.14(19)
C8 C9 H9A . . 109.5
C8 C9 H9B . . 109.5
H9A C9 H9B . . 109.5
C8 C9 H9C . . 109.5
H9A C9 H9C . . 109.5
H9B C9 H9C . . 109.5
C8 C10 H10A . . 109.5
C8 C10 H10B . . 109.5
H10A C10 H10B . . 109.5
C8 C10 H10C . . 109.5
H10A C10 H10C . . 109.5
H10B C10 H10C . . 109.5
C8 C11 H11A . . 109.5
C8 C11 H11B . . 109.5
H11A C11 H11B . . 109.5
C8 C11 H11C . . 109.5
H11A C11 H11C . . 109.5
H11B C11 H11C . . 109.5

loop_
_geom_bond_atom_site_label_1
_geom_bond_atom_site_label_2
_geom_bond_site_symmetry_2
_geom_bond_distance
Cu1 N1 . 1.9855(17)
Cu1 N1 3_656 1.9855(17)
Cu1 O2 . 1.9937(17)
Cu1 O2 3_656 1.9937(17)
Cu1 O1 3_656 2.3748(18)
Cu1 O1 . 2.3748(18)
O1 C6 . 1.418(3)
O1 H101 . 0.95(4)
O2 C7 . 1.265(3)
O3 C7 . 1.254(3)
N1 C5 . 1.336(3)
N1 C1 . 1.346(3)
C1 C2 . 1.375(3)
C1 H1 . 0.9500
C2 C3 . 1.382(4)
C2 H2 . 0.9500
C3 C4 . 1.387(4)
C3 H3 . 0.9500
C4 C5 . 1.391(3)
C4 H4 . 0.9500
C5 C6 . 1.510(3)
C6 H6A . 0.9900
C6 H6B . 0.9900
C7 O3 1 1.254(3)
C7 C8 . 1.535(3)
C8 C11 . 1.518(3)
C8 C10 . 1.518(4)
C8 C9 . 1.526(4)
C9 H9A . 0.9800
C9 H9B . 0.9800
C9 H9C . 0.9800
C10 H10A . 0.9800
C10 H10B . 0.9800
C10 H10C . 0.9800
C11 H11A . 0.9800
C11 H11B . 0.9800
C11 H11C . 0.9800

loop_
_geom_hbond_atom_site_label_D
_geom_hbond_atom_site_label_H
_geom_hbond_atom_site_label_A
_geom_hbond_site_symmetry_A
_geom_hbond_distance_DH
_geom_hbond_distance_HA
_geom_hbond_distance_DA
_geom_hbond_angle_DHA
O1 H101 O3 1 0.95(4) 1.64(4) 2.588(2) 171(3)
C2 H2 O3 4_656 0.95 2.57 3.289(3) 132.2
C4 H4 O3 3_646 0.95 2.50 3.392(3) 157.4

loop_
_geom_torsion_atom_site_label_1
_geom_torsion_atom_site_label_2
_geom_torsion_atom_site_label_3
_geom_torsion_atom_site_label_4
_geom_torsion_site_symmetry_1
_geom_torsion_site_symmetry_4
_geom_torsion
N1 Cu1 O1 C6 . . -23.50(13)
N1 Cu1 O1 C6 3_656 . 156.50(13)
O2 Cu1 O1 C6 . . -111.43(13)
O2 Cu1 O1 C6 3_656 . 68.57(13)
N1 Cu1 O2 C7 . . -61.13(16)
N1 Cu1 O2 C7 3_656 . 118.87(16)
O1 Cu1 O2 C7 3_656 . -163.98(16)
O1 Cu1 O2 C7 . . 16.02(16)
O2 Cu1 N1 C5 . . 106.78(16)
O2 Cu1 N1 C5 3_656 . -73.22(16)
O1 Cu1 N1 C5 3_656 . -167.74(15)
O1 Cu1 N1 C5 . . 12.26(15)
O2 Cu1 N1 C1 . . -71.87(16)
O2 Cu1 N1 C1 3_656 . 108.13(16)
O1 Cu1 N1 C1 3_656 . 13.62(16)
O1 Cu1 N1 C1 . . -166.38(16)
C5 N1 C1 C2 . . 1.4(3)
Cu1 N1 C1 C2 . . -179.99(16)
N1 C1 C2 C3 . . -0.8(3)
C1 C2 C3 C4 . . -0.8(3)
C2 C3 C4 C5 . . 1.8(3)
C1 N1 C5 C4 . . -0.3(3)
Cu1 N1 C5 C4 . . -178.92(16)
C1 N1 C5 C6 . . -179.83(19)
Cu1 N1 C5 C6 . . 1.5(2)
C3 C4 C5 N1 . . -1.3(3)
C3 C4 C5 C6 . . 178.2(2)
Cu1 O1 C6 C5 . . 30.6(2)
N1 C5 C6 O1 . . -25.3(3)
C4 C5 C6 O1 . . 155.2(2)
O3 O3 C7 O2 1 . 0.00(19)
O3 O3 C7 C8 1 . 0.00(10)
Cu1 O2 C7 O3 . 1 -24.1(3)
Cu1 O2 C7 O3 . . -24.1(3)
Cu1 O2 C7 C8 . . 152.14(14)
O3 C7 C8 C11 1 . -31.3(3)
O3 C7 C8 C11 . . -31.3(3)
O2 C7 C8 C11 . . 152.3(2)
O3 C7 C8 C10 1 . -154.7(2)
O3 C7 C8 C10 . . -154.7(2)
O2 C7 C8 C10 . . 28.8(3)
O3 C7 C8 C9 1 . 86.3(2)
O3 C7 C8 C9 . . 86.3(2)
O2 C7 C8 C9 . . -90.2(3)
